data_7131467
loop_
_publ_author_name
'Li, Jie'
'Zhang, Tie'
'Lun, Meng-Meng'
'Su, Chang-Yuan'
'Zhang, Zhi-Xu'
'Huang, Pei-Zhi'
'Zhang, Yi'
'Teri, Gele'
'Fu, Da-Wei'

_publ_section_title
;
 Nicotinic acid bromide: a simple organic salt optical-electrical
 ferroelastic with high <i>T</i><sub>c</sub>.
;
_journal_issue 31
_journal_name_full 'Chemical communications (Cambridge, England)'
_journal_page_first 4644
_journal_page_last 4647
_journal_paper_doi 10.1039/d3cc00776f
_journal_volume 59
_journal_year 2023
_chemical_formula_moiety '2(Br), 2(C6 H6 N O2)'
_chemical_formula_sum 'C12 H12 Br2 N2 O4'
_chemical_formula_weight 408.06
_space_group_crystal_system triclinic
_space_group_IT_number 2
_space_group_name_Hall '-P 1'
_space_group_name_H-M_alt 'P -1'
_atom_sites_solution_hydrogens geom
_atom_sites_solution_primary dual
_audit_creation_date 2023-03-21
_audit_creation_method
;
Olex2 1.3
(compiled 2020.11.12 svn.r5f609507 for OlexSys, GUI svn.r6272)
;
_audit_update_record
;
2023-03-21 deposited with the CCDC.	2023-03-22 downloaded from the CCDC.
;
_cell_angle_alpha 79.944(7)
_cell_angle_beta 86.365(7)
_cell_angle_gamma 68.488(8)
_cell_formula_units_Z 1
_cell_length_a 7.0700(7)
_cell_length_b 7.4103(6)
_cell_length_c 7.5264(7)
_cell_measurement_reflns_used 4031
_cell_measurement_temperature 293(2)
_cell_measurement_theta_max 29.5760
_cell_measurement_theta_min 2.7610
_cell_volume 361.21(6)
_computing_cell_refinement 'CrysAlisPro 1.171.42.84a (Rigaku OD, 2023)'
_computing_data_collection 'CrysAlisPro 1.171.42.84a (Rigaku OD, 2023)'
_computing_data_reduction 'CrysAlisPro 1.171.42.84a (Rigaku OD, 2023)'
_computing_molecular_graphics 'Olex2 1.3 (Dolomanov et al., 2009)'
_computing_publication_material 'Olex2 1.3 (Dolomanov et al., 2009)'
_computing_structure_refinement 'SHELXL 2018/3 (Sheldrick, 2015)'
_computing_structure_solution 'SHELXT 2018/2 (Sheldrick, 2018)'
_diffrn_ambient_temperature 293(2)
_diffrn_detector 'Hybrid Pixel Array Detector'
_diffrn_detector_area_resol_mean 10.0000
_diffrn_detector_type HyPix
_diffrn_measured_fraction_theta_full 0.995
_diffrn_measured_fraction_theta_max 0.984
_diffrn_measurement_details
;
List of Runs (angles in degrees, time in seconds):

  # Type    Start    End  Width  t~exp~   \w     \q     \k     \f   Frames
#--------------------------------------------------------------------------
  1  \w    -46.00  16.00   0.50    0.50    --    4.98 -38.00 120.00  124
  2  \w    -18.00  28.00   0.50    0.50    --    4.98 -78.00  89.00   92
  3  \w    -15.00  30.00   0.50    0.50    --    4.98 -99.00   0.00   90
  4  \w     12.00  42.00   0.50    0.50    --    4.98  78.00-145.00   60
  5  \w    -61.00  18.00   0.50    0.50    --    4.98 -38.00   0.00  158
  6  \w    -69.00  17.00   0.50    0.50    --    4.98 -19.00  60.00  172
  7  \w     -8.00  48.00   0.50    0.50    --    4.98  19.00 150.00  112
  8  \w    -34.00  16.00   0.50    0.50    --   -5.77 -78.00  89.00  100
  9  \w    -75.00   5.00   0.50    0.50    --   -5.77 -38.00 -90.00  160
 10  \w    -18.00  10.00   0.50    0.50    --   -5.77  38.00-150.00   56
 11  \w     16.00  67.00   0.50    0.50    --   -5.77  38.00-150.00  102
 12  \w    -29.00  43.00   0.50    0.50    --   -5.77  78.00-145.00  144
 13  \w    -19.00  54.00   0.50    0.50    --   -5.77  38.00 -60.00  146
;
_diffrn_measurement_device 'four-circle diffractometer'
_diffrn_measurement_device_type 'XtaLAB Synergy R, DW system, HyPix'
_diffrn_measurement_method '\w scans'
_diffrn_orient_matrix_type 'CrysAlisPro convention (1999,Acta A55,543-557)'
_diffrn_orient_matrix_UB_11 0.0720808000
_diffrn_orient_matrix_UB_12 -0.0077607000
_diffrn_orient_matrix_UB_13 -0.0709783000
_diffrn_orient_matrix_UB_21 0.0537827000
_diffrn_orient_matrix_UB_22 -0.0993283000
_diffrn_orient_matrix_UB_23 0.0379747000
_diffrn_orient_matrix_UB_31 -0.0595022000
_diffrn_orient_matrix_UB_32 -0.0307872000
_diffrn_orient_matrix_UB_33 -0.0517768000
_diffrn_radiation_monochromator mirror
_diffrn_radiation_probe x-ray
_diffrn_radiation_type 'Mo K\a'
_diffrn_radiation_wavelength 0.71073
_diffrn_reflns_av_R_equivalents 0.0667
_diffrn_reflns_av_unetI/netI 0.0571
_diffrn_reflns_Laue_measured_fraction_full 0.995
_diffrn_reflns_Laue_measured_fraction_max 0.984
_diffrn_reflns_limit_h_max 9
_diffrn_reflns_limit_h_min -9
_diffrn_reflns_limit_k_max 9
_diffrn_reflns_limit_k_min -9
_diffrn_reflns_limit_l_max 9
_diffrn_reflns_limit_l_min -9
_diffrn_reflns_number 8083
_diffrn_reflns_point_group_measured_fraction_full 0.995
_diffrn_reflns_point_group_measured_fraction_max 0.984
_diffrn_reflns_theta_full 25.242
_diffrn_reflns_theta_max 27.877
_diffrn_reflns_theta_min 2.749
_diffrn_source 'Rotating-anode X-ray tube'
_diffrn_source_type 'Rigaku (Mo) X-ray Source'
_exptl_absorpt_coefficient_mu 5.624
_exptl_absorpt_correction_T_max 1.00000
_exptl_absorpt_correction_T_min 0.30463
_exptl_absorpt_correction_type multi-scan
_exptl_absorpt_process_details
;
CrysAlisPro 1.171.42.84a (Rigaku Oxford Diffraction, 2023)
Empirical absorption correction using spherical harmonics,
implemented in SCALE3 ABSPACK scaling algorithm.
;
_exptl_crystal_colour colourless
_exptl_crystal_colour_primary colourless
_exptl_crystal_density_diffrn 1.876
_exptl_crystal_description block
_exptl_crystal_F_000 200
_exptl_crystal_size_max 0.1
_exptl_crystal_size_mid 0.1
_exptl_crystal_size_min 0.1
_refine_diff_density_max 1.236
_refine_diff_density_min -0.998
_refine_diff_density_rms 0.147
_refine_ls_extinction_method none
_refine_ls_goodness_of_fit_ref 1.060
_refine_ls_hydrogen_treatment constr
_refine_ls_matrix_type full
_refine_ls_number_parameters 92
_refine_ls_number_reflns 1695
_refine_ls_number_restraints 0
_refine_ls_restrained_S_all 1.060
_refine_ls_R_factor_all 0.1065
_refine_ls_R_factor_gt 0.0902
_refine_ls_shift/su_max 0.000
_refine_ls_shift/su_mean 0.000
_refine_ls_structure_factor_coef Fsqd
_refine_ls_weighting_details 'w=1/[\s^2^(Fo^2^)+(0.0174P)^2^+7.0000P] where P=(Fo^2^+2Fc^2^)/3'
_refine_ls_weighting_scheme calc
_refine_ls_wR_factor_gt 0.1632
_refine_ls_wR_factor_ref 0.1692
_reflns_Friedel_coverage 0.000
_reflns_number_gt 1474
_reflns_number_total 1695
_reflns_threshold_expression 'I > 2\s(I)'
_cod_data_source_file d3cc00776f3.cif
_cod_data_source_block n_b_q_auto_r
_cod_depositor_comments 'Adding full bibliography for 7131465--7131468.cif.'
_cod_database_code 7131467
_shelx_shelxl_version_number 2018/3
_chemical_oxdiff_formula 'C1 H1 N1 O1 Br1'
_shelx_space_group_comment
;
The symmetry employed for this shelxl refinement is uniquely defined
by the following loop, which should always be used as a source of
symmetry information in preference to the above space-group names.
They are only intended as comments.
;
_shelx_estimated_absorpt_t_max 0.603
_shelx_estimated_absorpt_t_min 0.603
_reflns_odcompleteness_completeness 98.95
_reflns_odcompleteness_iscentric 1
_reflns_odcompleteness_theta 27.82
_olex2_refinement_description
;
1. Fixed Uiso
 At 1.2 times of:
  All C(H) groups, All N(H) groups
 At 1.5 times of:
  All O(H) groups
2.a Aromatic/amide H refined with riding coordinates:
 N1(H1A), C1(H1B), C2(H2), C3(H3), C5(H5)
2.b Idealised tetrahedral OH refined as rotating group:
 O1(H1)
;
_olex2_submission_special_instructions 'No special instructions were received'
_oxdiff_exptl_absorpt_empirical_details
;
Empirical correction (ABSPACK) includes:
- Absorption correction using spherical harmonics
- Frame scaling
;
_oxdiff_exptl_absorpt_empirical_full_max 1.944
_oxdiff_exptl_absorpt_empirical_full_min 0.612

loop_
_space_group_symop_operation_xyz
'x, y, z'
'-x, -y, -z'

loop_
_atom_site_label
_atom_site_type_symbol
_atom_site_fract_x
_atom_site_fract_y
_atom_site_fract_z
_atom_site_U_iso_or_equiv
_atom_site_adp_type
_atom_site_occupancy
_atom_site_site_symmetry_order
_atom_site_calc_flag
_atom_site_refinement_flags_posn
_atom_site_refinement_flags_adp
_atom_site_refinement_flags_occupancy
_atom_site_disorder_assembly
_atom_site_disorder_group
Br1 Br 0.79666(16) 0.03791(13) 0.26480(12) 0.0354(3) Uani 1 1 d . . . . .
O1 O 0.7750(12) 0.3832(9) 0.4530(8) 0.0444(17) Uani 1 1 d . . . . .
H1 H 0.769922 0.292288 0.407631 0.067 Uiso 1 1 calc R U . . .
N1 N 0.7505(12) 0.8277(10) 0.7096(10) 0.0337(17) Uani 1 1 d . . . . .
H1A H 0.758281 0.933944 0.647850 0.040 Uiso 1 1 calc R U . . .
C1 C 0.7458(15) 0.8094(14) 0.8893(13) 0.039(2) Uani 1 1 d . . . . .
H1B H 0.749254 0.910980 0.944700 0.047 Uiso 1 1 calc R U . . .
C2 C 0.7361(15) 0.6419(14) 0.9919(12) 0.039(2) Uani 1 1 d . . . . .
H2 H 0.734544 0.627198 1.117226 0.047 Uiso 1 1 calc R U . . .
O2 O 0.6620(11) 0.2341(9) 0.6977(9) 0.0420(16) Uani 1 1 d . . . . .
C3 C 0.7285(14) 0.4949(13) 0.9058(12) 0.0329(19) Uani 1 1 d . . . . .
H3 H 0.722060 0.379681 0.973543 0.039 Uiso 1 1 calc R U . . .
C4 C 0.7304(12) 0.5180(11) 0.7186(11) 0.0253(17) Uani 1 1 d . . . . .
C5 C 0.7435(14) 0.6889(12) 0.6214(12) 0.0310(19) Uani 1 1 d . . . . .
H5 H 0.747438 0.707201 0.495997 0.037 Uiso 1 1 calc R U . . .
C6 C 0.7192(13) 0.3629(12) 0.6241(12) 0.0291(18) Uani 1 1 d . . . . .

loop_
_atom_site_aniso_label
_atom_site_aniso_U_11
_atom_site_aniso_U_22
_atom_site_aniso_U_33
_atom_site_aniso_U_23
_atom_site_aniso_U_13
_atom_site_aniso_U_12
Br1 0.0540(6) 0.0286(5) 0.0269(4) -0.0038(3) -0.0009(3) -0.0190(4)
O1 0.077(5) 0.031(3) 0.034(3) -0.010(3) 0.006(3) -0.029(4)
N1 0.044(5) 0.024(4) 0.040(4) -0.007(3) 0.004(3) -0.020(3)
C1 0.047(6) 0.035(5) 0.044(5) -0.017(4) 0.002(4) -0.020(5)
C2 0.047(6) 0.045(5) 0.027(4) -0.007(4) 0.001(4) -0.019(5)
O2 0.059(5) 0.027(3) 0.049(4) -0.007(3) 0.008(3) -0.027(3)
C3 0.038(5) 0.026(4) 0.033(4) 0.004(3) -0.002(4) -0.013(4)
C4 0.024(4) 0.020(4) 0.033(4) -0.003(3) 0.001(3) -0.010(3)
C5 0.041(5) 0.023(4) 0.031(4) -0.003(3) 0.003(4) -0.015(4)
C6 0.026(5) 0.020(4) 0.038(5) -0.004(3) -0.003(4) -0.004(3)

loop_
_atom_type_symbol
_atom_type_description
_atom_type_scat_dispersion_real
_atom_type_scat_dispersion_imag
_atom_type_scat_source
C C 0.0033 0.0016 'International Tables Vol C Tables 4.2.6.8 and 6.1.1.4'
H H 0.0000 0.0000 'International Tables Vol C Tables 4.2.6.8 and 6.1.1.4'
Br Br -0.2901 2.4595 'International Tables Vol C Tables 4.2.6.8 and 6.1.1.4'
N N 0.0061 0.0033 'International Tables Vol C Tables 4.2.6.8 and 6.1.1.4'
O O 0.0106 0.0060 'International Tables Vol C Tables 4.2.6.8 and 6.1.1.4'

loop_
_geom_angle_atom_site_label_1
_geom_angle_atom_site_label_2
_geom_angle_atom_site_label_3
_geom_angle
_geom_angle_site_symmetry_1
_geom_angle_site_symmetry_3
_geom_angle_publ_flag
C6 O1 H1 109.5 . . ?
C1 N1 H1A 118.5 . . ?
C5 N1 H1A 118.5 . . ?
C5 N1 C1 123.1(7) . . ?
N1 C1 H1B 119.9 . . ?
N1 C1 C2 120.1(8) . . ?
C2 C1 H1B 119.9 . . ?
C1 C2 H2 120.7 . . ?
C1 C2 C3 118.6(8) . . ?
C3 C2 H2 120.7 . . ?
C2 C3 H3 119.8 . . ?
C2 C3 C4 120.4(8) . . ?
C4 C3 H3 119.8 . . ?
C3 C4 C6 121.1(7) . . ?
C5 C4 C3 118.6(8) . . ?
C5 C4 C6 120.3(7) . . ?
N1 C5 C4 119.1(8) . . ?
N1 C5 H5 120.4 . . ?
C4 C5 H5 120.4 . . ?
O1 C6 C4 113.1(7) . . ?
O2 C6 O1 124.5(8) . . ?
O2 C6 C4 122.4(8) . . ?

loop_
_geom_bond_atom_site_label_1
_geom_bond_atom_site_label_2
_geom_bond_distance
_geom_bond_site_symmetry_2
_geom_bond_publ_flag
O1 H1 0.8200 . ?
O1 C6 1.322(10) . ?
N1 H1A 0.8600 . ?
N1 C1 1.335(12) . ?
N1 C5 1.335(10) . ?
C1 H1B 0.9300 . ?
C1 C2 1.365(13) . ?
C2 H2 0.9300 . ?
C2 C3 1.379(12) . ?
O2 C6 1.205(10) . ?
C3 H3 0.9300 . ?
C3 C4 1.389(12) . ?
C4 C5 1.379(10) . ?
C4 C6 1.481(11) . ?
C5 H5 0.9300 . ?

loop_
_geom_torsion_atom_site_label_1
_geom_torsion_atom_site_label_2
_geom_torsion_atom_site_label_3
_geom_torsion_atom_site_label_4
_geom_torsion
_geom_torsion_site_symmetry_1
_geom_torsion_site_symmetry_2
_geom_torsion_site_symmetry_3
_geom_torsion_site_symmetry_4
_geom_torsion_publ_flag
N1 C1 C2 C3 -0.8(15) . . . . ?
C1 N1 C5 C4 0.2(14) . . . . ?
C1 C2 C3 C4 -0.1(14) . . . . ?
C2 C3 C4 C5 1.1(13) . . . . ?
C2 C3 C4 C6 -179.0(8) . . . . ?
C3 C4 C5 N1 -1.1(13) . . . . ?
C3 C4 C6 O1 -163.4(8) . . . . ?
C3 C4 C6 O2 17.5(13) . . . . ?
C5 N1 C1 C2 0.8(15) . . . . ?
C5 C4 C6 O1 16.4(12) . . . . ?
C5 C4 C6 O2 -162.7(9) . . . . ?
C6 C4 C5 N1 179.0(8) . . . . ?
